data_1515009
loop_
_publ_author_name
'Kember, Michael R.'
'Jutz, Fabian'
'Buchard, Antoine'
'White, Andrew J. P.'
'Williams, Charlotte K.'

_publ_section_title
;
 Di-cobalt(ii) catalysts for the copolymerisation of CO2 and cyclohexene
 oxide: support for a dinuclear mechanism?
;
_journal_issue 4
_journal_name_full 'Chemical Science'
_journal_page_first 1245
_journal_paper_doi 10.1039/c2sc00802e
_journal_volume 3
_journal_year 2012
_chemical_formula_moiety 'C68 H108 Cl5 Co4 K N8 O4, 7.5(C H2 Cl2)'
_chemical_formula_sum 'C75.5 H123 Cl20 Co4 K N8 O4'
_chemical_formula_weight 2190.64
_chemical_name_systematic
;
?
;
_space_group_IT_number 62
_symmetry_cell_setting orthorhombic
_symmetry_space_group_name_Hall '-P 2ac 2n'
_symmetry_space_group_name_H-M 'P n m a'
_atom_sites_solution_hydrogens geom
_atom_sites_solution_primary direct
_atom_sites_solution_secondary difmap
_audit_creation_method SHELXL-97
_cell_angle_alpha 90.00
_cell_angle_beta 90.00
_cell_angle_gamma 90.00
_cell_formula_units_Z 4
_cell_length_a 23.2374(5)
_cell_length_b 30.6555(6)
_cell_length_c 14.1318(4)
_cell_measurement_reflns_used 16492
_cell_measurement_temperature 173(2)
_cell_measurement_theta_max 30.2542
_cell_measurement_theta_min 3.0076
_cell_volume 10066.8(4)
_computing_cell_refinement 'CrysAlis RED, Oxford Diffraction Ltd'
_computing_data_collection 'CrysAlis CCD, Oxford Diffraction Ltd'
_computing_data_reduction 'CrysAlis RED, Oxford Diffraction Ltd'
_computing_molecular_graphics 'Bruker SHELXTL'
_computing_publication_material 'Bruker SHELXTL'
_computing_structure_refinement 'SHELXL-97 (Sheldrick, 1997)'
_computing_structure_solution 'SHELXS-97 (Sheldrick, 1990)'
_diffrn_ambient_temperature 173(2)
_diffrn_detector_area_resol_mean 15.9825
_diffrn_measured_fraction_theta_full 0.985
_diffrn_measured_fraction_theta_max 0.866
_diffrn_measurement_device_type 'OD Xcalibur 3'
_diffrn_measurement_method 'omega scans'
_diffrn_radiation_monochromator graphite
_diffrn_radiation_source 'Enhance (Mo) X-ray Source'
_diffrn_radiation_type MoK\a
_diffrn_radiation_wavelength 0.71073
_diffrn_reflns_av_R_equivalents 0.0256
_diffrn_reflns_av_sigmaI/netI 0.0395
_diffrn_reflns_limit_h_max 31
_diffrn_reflns_limit_h_min -22
_diffrn_reflns_limit_k_max 38
_diffrn_reflns_limit_k_min -42
_diffrn_reflns_limit_l_max 16
_diffrn_reflns_limit_l_min -19
_diffrn_reflns_number 32133
_diffrn_reflns_theta_full 25.50
_diffrn_reflns_theta_max 30.33
_diffrn_reflns_theta_min 3.01
_diffrn_standards_number 0
_exptl_absorpt_coefficient_mu 1.267
_exptl_absorpt_correction_T_max 0.769
_exptl_absorpt_correction_T_min 0.672
_exptl_absorpt_correction_type analytical
_exptl_absorpt_process_details
;
CrysAlisPro, Oxford Diffraction Ltd.,
Version 1.171.33.41 (release 06-05-2009 CrysAlis171 .NET)
(compiled May 6 2009,17:20:42)
Analytical numeric absorption correction using a multifaceted crystal
model based on expressions derived by R.C. Clark & J.S. Reid.
(Clark, R. C. & Reid, J. S. (1995). Acta Cryst. A51, 887-897)
;
_exptl_crystal_colour 'Dark pink'
_exptl_crystal_density_diffrn 1.445
_exptl_crystal_density_method 'not measured'
_exptl_crystal_description prisms
_exptl_crystal_F_000 4524
_exptl_crystal_size_max 0.42
_exptl_crystal_size_mid 0.33
_exptl_crystal_size_min 0.30
_refine_diff_density_max 0.968
_refine_diff_density_min -0.896
_refine_diff_density_rms 0.096
_refine_ls_extinction_coef 0.00035(7)
_refine_ls_extinction_expression Fc^*^=kFc[1+0.001xFc^2^\l^3^/sin(2\q)]^-1/4^
_refine_ls_extinction_method SHELXL
_refine_ls_goodness_of_fit_ref 1.151
_refine_ls_hydrogen_treatment mixed
_refine_ls_matrix_type full
_refine_ls_number_parameters 623
_refine_ls_number_reflns 13312
_refine_ls_number_restraints 166
_refine_ls_restrained_S_all 1.159
_refine_ls_R_factor_all 0.0757
_refine_ls_R_factor_gt 0.0572
_refine_ls_shift/su_max 0.002
_refine_ls_shift/su_mean 0.000
_refine_ls_structure_factor_coef Fsqd
_refine_ls_weighting_details 'calc w=1/[\s^2^(Fo^2^)+(0.0353P)^2^+36.8466P] where P=(Fo^2^+2Fc^2^)/3'
_refine_ls_weighting_scheme calc
_refine_ls_wR_factor_gt 0.1392
_refine_ls_wR_factor_ref 0.1437
_reflns_number_gt 10248
_reflns_number_total 13312
_reflns_threshold_expression >2sigma(I)
_cod_data_source_file c2sc00802e.txt
_cod_data_source_block 2a
_cod_depositor_comments
;
The following automatic conversions were performed:

'_symmetry_cell_setting' value 'Orthorhombic' changed to
'orthorhombic' according to
/usr/data/users/saulius/automatic-downloads/retrospective/RSC/lib/dictionaries/cif_core.dic
dictionary named 'cif_core.dic' version 2.4.2 from 2011-04-26.

Automatic conversion script
Id: cif_fix_values 2281 2013-09-26 08:29:07Z andrius 
;
_cod_original_cell_volume 10066.9(4)
_cod_original_sg_symbol_H-M Pnma
_cod_original_formula_sum 'C75.50 H123 Cl20 Co4 K N8 O4'
_cod_database_code 1515009

loop_
_symmetry_equiv_pos_as_xyz
'x, y, z'
'-x+1/2, -y, z+1/2'
'-x, y+1/2, -z'
'x+1/2, -y+1/2, -z+1/2'
'-x, -y, -z'
'x-1/2, y, -z-1/2'
'x, -y-1/2, z'
'-x-1/2, y-1/2, z-1/2'

loop_
_atom_site_label
_atom_site_type_symbol
_atom_site_fract_x
_atom_site_fract_y
_atom_site_fract_z
_atom_site_U_iso_or_equiv
_atom_site_adp_type
_atom_site_occupancy
_atom_site_symmetry_multiplicity
_atom_site_calc_flag
_atom_site_refinement_flags
_atom_site_disorder_assembly
_atom_site_disorder_group
Co1 Co 0.57238(2) 0.632085(15) 0.46348(3) 0.01748(11) Uani 1 1 d . . .
Co2 Co 0.46741(2) 0.664822(16) 0.55679(3) 0.01780(11) Uani 1 1 d . . .
Cl1 Cl 0.48342(4) 0.58333(3) 0.52934(7) 0.02373(18) Uani 1 1 d . . .
Cl2 Cl 0.64704(4) 0.68053(3) 0.40830(7) 0.02531(19) Uani 1 1 d . . .
Cl3 Cl 0.45604(5) 0.7500 0.57574(9) 0.0215(2) Uani 1 2 d S . .
O1 O 0.55495(10) 0.66312(8) 0.59401(17) 0.0190(5) Uani 1 1 d . . .
C1 C 0.57272(15) 0.64659(11) 0.6782(3) 0.0192(7) Uani 1 1 d . . .
C2 C 0.62415(15) 0.62258(12) 0.6862(3) 0.0196(7) Uani 1 1 d . . .
C3 C 0.66279(15) 0.61504(13) 0.6029(3) 0.0213(7) Uani 1 1 d . . .
H3A H 0.6756 0.6435 0.5775 0.026 Uiso 1 1 calc R . .
H3B H 0.6974 0.5989 0.6239 0.026 Uiso 1 1 calc R . .
N4 N 0.63356(12) 0.58994(10) 0.5265(2) 0.0184(6) Uani 1 1 d D . .
H4 H 0.6165(17) 0.5663(9) 0.552(3) 0.028(12) Uiso 1 1 d D . .
C5 C 0.67751(15) 0.56968(12) 0.4644(3) 0.0220(7) Uani 1 1 d . . .
H5A H 0.7009 0.5494 0.5029 0.026 Uiso 1 1 calc R . .
H5B H 0.7035 0.5929 0.4409 0.026 Uiso 1 1 calc R . .
C6 C 0.65372(16) 0.54491(12) 0.3800(3) 0.0216(7) Uani 1 1 d . . .
C7 C 0.62817(16) 0.57582(13) 0.3062(3) 0.0236(8) Uani 1 1 d . . .
H7A H 0.6570 0.5986 0.2915 0.028 Uiso 1 1 calc R . .
H7B H 0.6212 0.5591 0.2473 0.028 Uiso 1 1 calc R . .
N8 N 0.57382(13) 0.59747(10) 0.3344(2) 0.0186(6) Uani 1 1 d D . .
H8 H 0.5433(12) 0.5794(12) 0.337(3) 0.032(12) Uiso 1 1 d D . .
C9 C 0.55651(16) 0.62810(12) 0.2579(3) 0.0212(7) Uani 1 1 d . . .
H9A H 0.5656 0.6149 0.1957 0.025 Uiso 1 1 calc R . .
H9B H 0.5790 0.6554 0.2638 0.025 Uiso 1 1 calc R . .
C10 C 0.49366(15) 0.63864(11) 0.2617(3) 0.0194(7) Uani 1 1 d . . .
C11 C 0.46832(15) 0.65798(11) 0.3424(3) 0.0187(7) Uani 1 1 d . . .
O11 O 0.49969(10) 0.66866(8) 0.41881(17) 0.0177(5) Uani 1 1 d . . .
C12 C 0.40867(15) 0.66649(12) 0.3372(3) 0.0195(7) Uani 1 1 d . . .
C13 C 0.37741(16) 0.68785(12) 0.4175(3) 0.0230(7) Uani 1 1 d . . .
H13A H 0.3937 0.7173 0.4279 0.028 Uiso 1 1 calc R . .
H13B H 0.3364 0.6913 0.4002 0.028 Uiso 1 1 calc R . .
N14 N 0.38140(13) 0.66246(10) 0.5073(2) 0.0197(6) Uani 1 1 d D . .
H14 H 0.373(2) 0.6346(6) 0.492(4) 0.056(17) Uiso 1 1 d D . .
C15 C 0.33354(15) 0.67606(13) 0.5697(3) 0.0244(8) Uani 1 1 d . . .
H15A H 0.2968 0.6677 0.5393 0.029 Uiso 1 1 calc R . .
H15B H 0.3340 0.7083 0.5748 0.029 Uiso 1 1 calc R . .
C16 C 0.33473(15) 0.65686(13) 0.6696(3) 0.0247(8) Uani 1 1 d . . .
C17 C 0.38419(15) 0.67530(13) 0.7272(3) 0.0236(8) Uani 1 1 d . . .
H17A H 0.3838 0.7075 0.7211 0.028 Uiso 1 1 calc R . .
H17B H 0.3777 0.6682 0.7946 0.028 Uiso 1 1 calc R . .
N18 N 0.44200(13) 0.65917(10) 0.6996(2) 0.0195(6) Uani 1 1 d D . .
H18 H 0.4426(16) 0.6307(3) 0.715(3) 0.011(9) Uiso 1 1 d D . .
C19 C 0.48665(16) 0.67971(13) 0.7603(3) 0.0226(7) Uani 1 1 d . . .
H19A H 0.4717 0.6825 0.8257 0.027 Uiso 1 1 calc R . .
H19B H 0.4950 0.7094 0.7365 0.027 Uiso 1 1 calc R . .
C20 C 0.54118(15) 0.65350(12) 0.7615(3) 0.0214(7) Uani 1 1 d . . .
C21 C 0.55909(16) 0.63527(13) 0.8465(3) 0.0245(8) Uani 1 1 d . . .
H21A H 0.5364 0.6403 0.9013 0.029 Uiso 1 1 calc R . .
C22 C 0.60862(16) 0.60997(13) 0.8557(3) 0.0245(8) Uani 1 1 d . . .
C23 C 0.64014(15) 0.60488(12) 0.7730(3) 0.0215(7) Uani 1 1 d . . .
H23A H 0.6747 0.5883 0.7758 0.026 Uiso 1 1 calc R . .
C24 C 0.62603(17) 0.59020(15) 0.9508(3) 0.0302(9) Uani 1 1 d . . .
C25 C 0.6439(3) 0.6275(2) 1.0177(4) 0.0580(16) Uani 1 1 d . . .
H25A H 0.6121 0.6483 1.0237 0.087 Uiso 1 1 calc R . .
H25B H 0.6777 0.6425 0.9918 0.087 Uiso 1 1 calc R . .
H25C H 0.6533 0.6155 1.0801 0.087 Uiso 1 1 calc R . .
C26 C 0.57612(19) 0.56538(17) 0.9947(3) 0.0380(10) Uani 1 1 d . . .
H26A H 0.5649 0.5414 0.9529 0.057 Uiso 1 1 calc R . .
H26B H 0.5434 0.5852 1.0034 0.057 Uiso 1 1 calc R . .
H26C H 0.5879 0.5536 1.0562 0.057 Uiso 1 1 calc R . .
C27 C 0.6763(2) 0.5579(2) 0.9410(4) 0.0500(14) Uani 1 1 d . . .
H27A H 0.6650 0.5340 0.8987 0.075 Uiso 1 1 calc R . .
H27B H 0.6860 0.5460 1.0034 0.075 Uiso 1 1 calc R . .
H27C H 0.7098 0.5730 0.9146 0.075 Uiso 1 1 calc R . .
C28 C 0.61015(18) 0.50999(13) 0.4106(3) 0.0289(8) Uani 1 1 d . . .
H28A H 0.6278 0.4909 0.4580 0.043 Uiso 1 1 calc R . .
H28B H 0.5987 0.4926 0.3555 0.043 Uiso 1 1 calc R . .
H28C H 0.5761 0.5241 0.4378 0.043 Uiso 1 1 calc R . .
C29 C 0.70528(19) 0.52251(15) 0.3321(3) 0.0343(10) Uani 1 1 d . . .
H29A H 0.7234 0.5023 0.3767 0.051 Uiso 1 1 calc R . .
H29B H 0.7333 0.5446 0.3125 0.051 Uiso 1 1 calc R . .
H29C H 0.6920 0.5064 0.2764 0.051 Uiso 1 1 calc R . .
C30 C 0.46061(16) 0.62891(12) 0.1823(3) 0.0227(7) Uani 1 1 d . . .
H30A H 0.4790 0.6155 0.1298 0.027 Uiso 1 1 calc R . .
C31 C 0.40201(16) 0.63792(13) 0.1759(3) 0.0231(7) Uani 1 1 d . . .
C32 C 0.37738(16) 0.65690(12) 0.2561(3) 0.0226(7) Uani 1 1 d . . .
H32A H 0.3375 0.6635 0.2552 0.027 Uiso 1 1 calc R . .
C33 C 0.36723(18) 0.62621(15) 0.0871(3) 0.0295(9) Uani 1 1 d . . .
C34 C 0.3988(2) 0.6420(2) -0.0014(3) 0.0584(17) Uani 1 1 d . . .
H34A H 0.3764 0.6343 -0.0577 0.088 Uiso 1 1 calc R . .
H34B H 0.4367 0.6281 -0.0048 0.088 Uiso 1 1 calc R . .
H34C H 0.4035 0.6738 0.0016 0.088 Uiso 1 1 calc R . .
C35 C 0.3077(2) 0.6466(2) 0.0879(4) 0.0482(13) Uani 1 1 d . . .
H35A H 0.2865 0.6365 0.1437 0.072 Uiso 1 1 calc R . .
H35B H 0.2869 0.6381 0.0305 0.072 Uiso 1 1 calc R . .
H35C H 0.3113 0.6785 0.0901 0.072 Uiso 1 1 calc R . .
C36 C 0.3607(3) 0.57670(19) 0.0805(5) 0.0660(19) Uani 1 1 d . . .
H36A H 0.3407 0.5659 0.1369 0.099 Uiso 1 1 calc R . .
H36B H 0.3988 0.5632 0.0764 0.099 Uiso 1 1 calc R . .
H36C H 0.3383 0.5693 0.0240 0.099 Uiso 1 1 calc R . .
C37 C 0.33633(19) 0.60658(14) 0.6663(4) 0.0348(10) Uani 1 1 d . . .
H37A H 0.3715 0.5970 0.6341 0.052 Uiso 1 1 calc R . .
H37B H 0.3026 0.5958 0.6317 0.052 Uiso 1 1 calc R . .
H37C H 0.3359 0.5950 0.7309 0.052 Uiso 1 1 calc R . .
C38 C 0.27899(17) 0.67228(16) 0.7183(3) 0.0347(10) Uani 1 1 d . . .
H38A H 0.2782 0.7042 0.7198 0.052 Uiso 1 1 calc R . .
H38B H 0.2777 0.6609 0.7831 0.052 Uiso 1 1 calc R . .
H38C H 0.2456 0.6615 0.6829 0.052 Uiso 1 1 calc R . .
K1 K 0.56813(7) 0.7500 0.47897(16) 0.0559(5) Uani 1 2 d S . 1
C40 C 0.4976(2) 0.46616(14) 0.2379(3) 0.0355(10) Uani 1 1 d . . .
H40A H 0.4622 0.4503 0.2197 0.043 Uiso 1 1 calc R . .
H40B H 0.5041 0.4616 0.3064 0.043 Uiso 1 1 calc R . .
Cl4 Cl 0.48878(6) 0.52207(4) 0.21534(10) 0.0450(3) Uani 1 1 d . . .
Cl5 Cl 0.55653(6) 0.44513(4) 0.17373(10) 0.0492(3) Uani 1 1 d . . .
C50 C 0.3672(2) 0.55261(15) 0.3533(3) 0.0383(10) Uani 1 1 d . . .
H50A H 0.3981 0.5526 0.4017 0.046 Uiso 1 1 calc R . .
H50B H 0.3805 0.5703 0.2989 0.046 Uiso 1 1 calc R . .
Cl6 Cl 0.35345(7) 0.49837(4) 0.31574(9) 0.0489(3) Uani 1 1 d . . .
Cl7 Cl 0.30449(6) 0.57589(5) 0.40119(11) 0.0565(4) Uani 1 1 d . . .
C60 C 0.7371(3) 0.7500 0.5383(6) 0.0496(18) Uani 1 2 d S A 2
H60A H 0.7303 0.7761 0.4986 0.059 Uiso 0.50 1 calc PR A 2
H60B H 0.7303 0.7239 0.4986 0.059 Uiso 0.50 1 calc PR A 2
Cl8 Cl 0.80997(8) 0.7500 0.57698(16) 0.0587(5) Uani 1 2 d S A 2
Cl9 Cl 0.68883(9) 0.7500 0.63117(15) 0.0615(6) Uani 1 2 d S A 2
C70 C 0.4833(5) 0.7493(3) 0.1583(7) 0.052(3) Uiso 0.388(5) 1 d PDU B -3
H70A H 0.4576 0.7250 0.1769 0.062 Uiso 0.388(5) 1 calc PR B -3
H70B H 0.4626 0.7770 0.1703 0.062 Uiso 0.388(5) 1 calc PR B -3
Cl10 Cl 0.5460(3) 0.748(3) 0.2277(5) 0.059(5) Uani 0.388(5) 1 d PDU B -3
Cl11 Cl 0.4985(3) 0.7452(10) 0.0386(3) 0.103(5) Uani 0.388(5) 1 d PDU B -3
C75 C 0.4694(11) 0.7516(3) 0.1828(15) 0.039(6) Uiso 0.112(5) 1 d PDU B -4
H75A H 0.4555 0.7254 0.2169 0.047 Uiso 0.112(5) 1 calc PR B -4
H75B H 0.4497 0.7775 0.2090 0.047 Uiso 0.112(5) 1 calc PR B -4
Cl12 Cl 0.5442(11) 0.7568(13) 0.1959(18) 0.070(6) Uani 0.112(5) 1 d PDU B -4
Cl13 Cl 0.4551(11) 0.747(2) 0.0620(11) 0.100(6) Uani 0.112(5) 1 d PDU B -4
C80 C 0.7034(4) 0.7417(3) 0.2256(7) 0.029(3) Uiso 0.343(3) 1 d PDU C -5
H80A H 0.6897 0.7632 0.1784 0.035 Uiso 0.343(3) 1 calc PR C -5
H80B H 0.6760 0.7411 0.2793 0.035 Uiso 0.343(3) 1 calc PR C -5
Cl14 Cl 0.7723(3) 0.7548(4) 0.2643(4) 0.076(2) Uani 0.343(3) 1 d PDU C -5
Cl15 Cl 0.7099(2) 0.6898(2) 0.1745(4) 0.0800(17) Uani 0.343(3) 1 d PDU C -5
C85 C 0.7230(14) 0.7152(8) 0.173(2) 0.051(7) Uiso 0.157(3) 1 d PDU C -6
H85A H 0.6894 0.7064 0.2113 0.061 Uiso 0.157(3) 1 calc PR C -6
H85B H 0.7364 0.6896 0.1360 0.061 Uiso 0.157(3) 1 calc PR C -6
Cl16 Cl 0.7773(9) 0.7349(7) 0.2438(12) 0.098(3) Uani 0.157(3) 1 d PDU C -6
Cl17 Cl 0.7043(5) 0.7581(5) 0.0963(7) 0.084(3) Uani 0.157(3) 1 d PDU C -6
C90 C 0.6483(13) 0.7756(7) 0.883(2) 0.078(11) Uiso 0.183(2) 1 d PDU D -7
H90A H 0.6227 0.7951 0.9196 0.094 Uiso 0.183(2) 1 calc PR D -7
H90B H 0.6658 0.7930 0.8313 0.094 Uiso 0.183(2) 1 calc PR D -7
Cl18 Cl 0.7026(3) 0.7560(5) 0.9569(6) 0.052(3) Uani 0.183(2) 1 d PDU D -7
Cl19 Cl 0.6084(3) 0.7341(3) 0.8350(6) 0.0591(19) Uani 0.183(2) 1 d PDU D -7
C95 C 0.6337(8) 0.7627(3) 0.992(2) 0.087(14) Uiso 0.067(2) 1 d PDU D -8
H95A H 0.6356 0.7468 1.0528 0.104 Uiso 0.067(2) 1 calc PR D -8
H95B H 0.6312 0.7943 1.0060 0.104 Uiso 0.067(2) 1 calc PR D -8
Cl20 Cl 0.5730(5) 0.7463(3) 0.9293(10) 0.043(3) Uiso 0.067(2) 1 d PDU D -8
Cl21 Cl 0.6953(7) 0.7522(3) 0.9258(15) 0.052(3) Uiso 0.067(2) 1 d PDU D -8

loop_
_atom_site_aniso_label
_atom_site_aniso_U_11
_atom_site_aniso_U_22
_atom_site_aniso_U_33
_atom_site_aniso_U_23
_atom_site_aniso_U_13
_atom_site_aniso_U_12
Co1 0.0174(2) 0.0172(2) 0.0178(2) -0.00108(19) 0.00055(18) 0.00081(17)
Co2 0.0161(2) 0.0199(2) 0.0174(2) -0.00018(19) 0.00176(18) -0.00057(17)
Cl1 0.0252(4) 0.0184(4) 0.0277(5) 0.0007(3) 0.0029(4) -0.0012(3)
Cl2 0.0220(4) 0.0214(4) 0.0325(5) 0.0008(4) 0.0036(4) -0.0038(3)
Cl3 0.0238(6) 0.0164(5) 0.0242(6) 0.000 0.0020(5) 0.000
O1 0.0197(11) 0.0196(12) 0.0177(12) 0.0006(10) 0.0009(10) -0.0010(9)
C1 0.0194(16) 0.0189(16) 0.0191(17) -0.0011(13) -0.0016(14) -0.0036(13)
C2 0.0182(16) 0.0210(17) 0.0195(18) -0.0012(14) -0.0013(13) -0.0040(13)
C3 0.0179(16) 0.0254(18) 0.0205(18) -0.0033(15) -0.0023(14) 0.0000(13)
N4 0.0174(13) 0.0190(14) 0.0189(15) -0.0008(12) 0.0007(11) -0.0017(11)
C5 0.0179(16) 0.0256(17) 0.0225(18) -0.0012(15) 0.0004(14) 0.0033(13)
C6 0.0225(17) 0.0187(16) 0.0236(19) -0.0006(14) -0.0009(14) 0.0029(13)
C7 0.0217(17) 0.0276(19) 0.0215(19) -0.0009(15) 0.0032(15) 0.0028(14)
N8 0.0192(14) 0.0170(13) 0.0198(15) 0.0017(12) 0.0023(12) 0.0012(11)
C9 0.0228(17) 0.0239(17) 0.0170(17) 0.0030(14) 0.0030(14) 0.0029(14)
C10 0.0213(16) 0.0179(16) 0.0189(17) 0.0029(14) 0.0010(14) 0.0014(13)
C11 0.0219(16) 0.0150(15) 0.0193(17) 0.0051(13) 0.0000(14) -0.0008(13)
O11 0.0165(11) 0.0189(12) 0.0176(12) -0.0007(10) 0.0004(9) 0.0003(9)
C12 0.0194(16) 0.0195(16) 0.0196(17) 0.0008(14) 0.0025(13) 0.0015(13)
C13 0.0234(17) 0.0240(18) 0.0217(19) -0.0020(15) -0.0011(15) 0.0055(14)
N14 0.0183(13) 0.0195(14) 0.0214(15) -0.0038(12) 0.0009(12) 0.0006(11)
C15 0.0170(16) 0.0309(19) 0.025(2) -0.0020(16) 0.0032(14) 0.0033(14)
C16 0.0171(16) 0.0268(19) 0.030(2) -0.0005(16) 0.0074(15) -0.0015(14)
C17 0.0202(17) 0.0287(19) 0.0220(19) -0.0003(15) 0.0054(14) 0.0022(14)
N18 0.0186(14) 0.0166(14) 0.0232(16) -0.0002(12) 0.0022(12) 0.0013(11)
C19 0.0247(17) 0.0258(18) 0.0174(17) -0.0032(15) -0.0007(14) 0.0031(14)
C20 0.0203(17) 0.0238(17) 0.0199(18) -0.0020(14) -0.0022(14) -0.0016(14)
C21 0.0217(17) 0.030(2) 0.0213(18) -0.0033(16) 0.0009(14) -0.0020(15)
C22 0.0224(17) 0.0301(19) 0.0211(19) 0.0007(16) -0.0039(15) -0.0036(15)
C23 0.0179(16) 0.0246(18) 0.0222(19) -0.0015(15) -0.0022(14) -0.0016(14)
C24 0.0254(19) 0.043(2) 0.022(2) 0.0045(18) -0.0031(16) 0.0006(17)
C25 0.073(4) 0.072(4) 0.028(3) 0.003(3) -0.017(3) -0.025(3)
C26 0.033(2) 0.052(3) 0.028(2) 0.015(2) -0.0006(18) -0.001(2)
C27 0.037(2) 0.078(4) 0.036(3) 0.022(3) -0.001(2) 0.019(3)
C28 0.034(2) 0.0197(17) 0.033(2) -0.0017(16) -0.0032(18) -0.0005(15)
C29 0.034(2) 0.039(2) 0.030(2) -0.0092(19) 0.0003(18) 0.0160(19)
C30 0.0280(18) 0.0241(17) 0.0160(17) -0.0001(14) 0.0010(14) 0.0007(15)
C31 0.0263(18) 0.0252(18) 0.0177(18) 0.0015(15) -0.0017(14) -0.0031(15)
C32 0.0203(17) 0.0245(18) 0.0231(19) 0.0016(15) -0.0014(14) 0.0016(14)
C33 0.0283(19) 0.039(2) 0.0212(19) 0.0003(17) -0.0048(16) -0.0019(17)
C34 0.041(3) 0.113(5) 0.021(2) 0.010(3) -0.004(2) -0.008(3)
C35 0.036(2) 0.072(4) 0.037(3) -0.014(3) -0.013(2) 0.005(2)
C36 0.094(5) 0.047(3) 0.057(4) -0.004(3) -0.042(4) -0.010(3)
C37 0.033(2) 0.027(2) 0.044(3) 0.0015(19) 0.005(2) -0.0074(17)
C38 0.0217(19) 0.048(3) 0.034(2) -0.003(2) 0.0101(17) -0.0005(18)
K1 0.0379(8) 0.0221(6) 0.1079(15) 0.000 0.0365(9) 0.000
C40 0.041(2) 0.027(2) 0.038(3) 0.0016(19) -0.003(2) -0.0028(18)
Cl4 0.0493(7) 0.0278(5) 0.0580(8) 0.0014(5) -0.0059(6) -0.0043(5)
Cl5 0.0479(7) 0.0444(7) 0.0554(8) -0.0004(6) 0.0025(6) 0.0044(5)
C50 0.048(3) 0.032(2) 0.036(2) 0.0020(19) 0.003(2) -0.008(2)
Cl6 0.0742(9) 0.0289(5) 0.0436(7) 0.0009(5) -0.0004(6) -0.0108(6)
Cl7 0.0497(7) 0.0553(8) 0.0645(9) -0.0207(7) 0.0151(7) -0.0140(6)
C60 0.034(3) 0.060(5) 0.055(5) 0.000 -0.010(3) 0.000
Cl8 0.0429(10) 0.0722(14) 0.0611(13) 0.000 -0.0118(9) 0.000
Cl9 0.0504(11) 0.0891(16) 0.0451(11) 0.000 -0.0038(9) 0.000
Cl10 0.0591(18) 0.037(14) 0.081(4) 0.002(7) -0.007(2) 0.000(6)
Cl11 0.141(5) 0.099(13) 0.069(3) -0.012(5) 0.009(3) -0.037(10)
Cl12 0.076(7) 0.041(14) 0.093(11) 0.002(8) -0.010(8) 0.002(9)
Cl13 0.132(9) 0.098(14) 0.070(7) -0.009(11) -0.001(7) -0.037(14)
Cl14 0.071(2) 0.077(5) 0.079(3) -0.027(4) 0.021(2) -0.050(3)
Cl15 0.081(3) 0.096(4) 0.063(3) -0.024(3) 0.021(2) -0.025(3)
Cl16 0.093(5) 0.103(7) 0.097(6) -0.006(6) 0.028(5) -0.023(6)
Cl17 0.090(5) 0.095(7) 0.066(4) -0.002(5) 0.014(4) -0.024(5)
Cl18 0.048(3) 0.051(7) 0.056(4) 0.007(4) -0.013(3) -0.002(3)
Cl19 0.058(4) 0.056(4) 0.064(4) -0.008(3) -0.003(3) -0.016(3)

loop_
_atom_type_symbol
_atom_type_description
_atom_type_scat_dispersion_real
_atom_type_scat_dispersion_imag
_atom_type_scat_source
C C 0.0033 0.0016 'International Tables Vol C Tables 4.2.6.8 and 6.1.1.4'
H H 0.0000 0.0000 'International Tables Vol C Tables 4.2.6.8 and 6.1.1.4'
N N 0.0061 0.0033 'International Tables Vol C Tables 4.2.6.8 and 6.1.1.4'
O O 0.0106 0.0060 'International Tables Vol C Tables 4.2.6.8 and 6.1.1.4'
Cl Cl 0.1484 0.1585 'International Tables Vol C Tables 4.2.6.8 and 6.1.1.4'
Co Co 0.3494 0.9721 'International Tables Vol C Tables 4.2.6.8 and 6.1.1.4'
K K 0.2009 0.2494 'International Tables Vol C Tables 4.2.6.8 and 6.1.1.4'

loop_
_geom_angle_atom_site_label_1
_geom_angle_atom_site_label_2
_geom_angle_atom_site_label_3
_geom_angle
_geom_angle_site_symmetry_1
_geom_angle_site_symmetry_3
N8 Co1 O1 169.46(11) . .
N8 Co1 N4 92.64(12) . .
O1 Co1 N4 92.08(11) . .
N8 Co1 O11 91.21(11) . .
O1 Co1 O11 82.49(9) . .
N4 Co1 O11 168.91(11) . .
N8 Co1 Cl2 91.07(9) . .
O1 Co1 Cl2 98.20(7) . .
N4 Co1 Cl2 91.65(8) . .
O11 Co1 Cl2 98.68(7) . .
N8 Co1 Cl1 91.81(9) . .
O1 Co1 Cl1 78.63(7) . .
N4 Co1 Cl1 91.79(8) . .
O11 Co1 Cl1 77.69(7) . .
Cl2 Co1 Cl1 175.41(4) . .
N8 Co1 Co2 124.80(8) . .
O1 Co1 Co2 45.44(7) . .
N4 Co1 Co2 125.10(8) . .
O11 Co1 Co2 45.19(7) . .
Cl2 Co1 Co2 121.98(3) . .
Cl1 Co1 Co2 53.44(2) . .
O11 Co2 O1 83.55(9) . .
O11 Co2 N18 175.05(11) . .
O1 Co2 N18 91.69(11) . .
O11 Co2 N14 91.85(11) . .
O1 Co2 N14 174.13(11) . .
N18 Co2 N14 92.82(12) . .
O11 Co2 Cl1 82.03(7) . .
O1 Co2 Cl1 82.69(7) . .
N18 Co2 Cl1 96.07(8) . .
N14 Co2 Cl1 93.08(9) . .
O11 Co2 Cl3 94.29(7) . .
O1 Co2 Cl3 95.51(7) . .
N18 Co2 Cl3 87.49(9) . .
N14 Co2 Cl3 88.45(9) . .
Cl1 Co2 Cl3 176.05(4) . .
O11 Co2 Co1 46.04(7) . .
O1 Co2 Co1 45.80(7) . .
N18 Co2 Co1 129.15(8) . .
N14 Co2 Co1 128.38(9) . .
Cl1 Co2 Co1 58.60(2) . .
Cl3 Co2 Co1 117.71(3) . .
Co2 Cl1 Co1 67.96(3) . .
Co1 Cl2 K1 83.64(3) . .
Co2 Cl3 Co2 163.60(6) 7_575 .
Co2 Cl3 K1 82.19(3) 7_575 .
Co2 Cl3 K1 82.19(3) . .
C1 O1 Co2 121.5(2) . .
C1 O1 Co1 122.6(2) . .
Co2 O1 Co1 88.75(9) . .
C1 O1 K1 137.9(2) . .
Co2 O1 K1 86.77(9) . .
Co1 O1 K1 84.90(8) . .
O1 C1 C20 121.3(3) . .
O1 C1 C2 121.6(3) . .
C20 C1 C2 117.0(3) . .
C23 C2 C1 120.1(3) . .
C23 C2 C3 118.2(3) . .
C1 C2 C3 121.7(3) . .
N4 C3 C2 112.1(3) . .
C5 N4 C3 109.3(3) . .
C5 N4 Co1 118.0(2) . .
C3 N4 Co1 107.2(2) . .
N4 C5 C6 115.1(3) . .
C5 C6 C7 111.6(3) . .
C5 C6 C28 111.6(3) . .
C7 C6 C28 111.6(3) . .
C5 C6 C29 106.6(3) . .
C7 C6 C29 106.2(3) . .
C28 C6 C29 109.0(3) . .
N8 C7 C6 115.1(3) . .
C7 N8 C9 108.5(3) . .
C7 N8 Co1 118.1(2) . .
C9 N8 Co1 107.9(2) . .
N8 C9 C10 111.9(3) . .
C30 C10 C11 120.7(3) . .
C30 C10 C9 117.5(3) . .
C11 C10 C9 121.8(3) . .
O11 C11 C12 122.0(3) . .
O11 C11 C10 121.6(3) . .
C12 C11 C10 116.3(3) . .
C11 O11 Co2 122.7(2) . .
C11 O11 Co1 122.8(2) . .
Co2 O11 Co1 88.77(9) . .
C11 O11 K1 134.4(2) . .
Co2 O11 K1 88.48(9) . .
Co1 O11 K1 86.25(8) . .
C32 C12 C11 121.2(3) . .
C32 C12 C13 117.6(3) . .
C11 C12 C13 121.1(3) . .
N14 C13 C12 112.7(3) . .
C15 N14 C13 108.2(3) . .
C15 N14 Co2 120.2(2) . .
C13 N14 Co2 108.8(2) . .
N14 C15 C16 115.3(3) . .
C17 C16 C15 111.4(3) . .
C17 C16 C38 106.5(3) . .
C15 C16 C38 106.2(3) . .
C17 C16 C37 111.7(3) . .
C15 C16 C37 110.9(4) . .
C38 C16 C37 109.9(3) . .
N18 C17 C16 114.9(3) . .
C17 N18 C19 109.8(3) . .
C17 N18 Co2 118.5(2) . .
C19 N18 Co2 108.8(2) . .
N18 C19 C20 111.7(3) . .
C21 C20 C1 120.6(3) . .
C21 C20 C19 118.6(3) . .
C1 C20 C19 120.8(3) . .
C20 C21 C22 123.5(4) . .
C23 C22 C21 114.8(4) . .
C23 C22 C24 123.8(3) . .
C21 C22 C24 121.4(4) . .
C22 C23 C2 123.9(3) . .
C26 C24 C22 110.8(3) . .
C26 C24 C27 107.1(4) . .
C22 C24 C27 112.2(4) . .
C26 C24 C25 109.1(4) . .
C22 C24 C25 108.4(4) . .
C27 C24 C25 109.2(4) . .
C10 C30 C31 123.3(4) . .
C30 C31 C32 115.5(3) . .
C30 C31 C33 121.4(3) . .
C32 C31 C33 123.0(3) . .
C12 C32 C31 122.9(3) . .
C35 C33 C36 108.6(4) . .
C35 C33 C34 108.2(4) . .
C36 C33 C34 108.3(5) . .
C35 C33 C31 112.1(4) . .
C36 C33 C31 109.5(4) . .
C34 C33 C31 110.0(4) . .
Cl3 K1 Cl2 134.43(3) . 7_575
Cl3 K1 Cl2 134.43(3) . .
Cl2 K1 Cl2 91.13(5) 7_575 .
Cl3 K1 O11 70.78(5) . .
Cl2 K1 O11 143.50(9) 7_575 .
Cl2 K1 O11 69.31(5) . .
Cl3 K1 O11 70.78(5) . 7_575
Cl2 K1 O11 69.31(5) 7_575 7_575
Cl2 K1 O11 143.50(9) . 7_575
O11 K1 O11 108.25(11) . 7_575
Cl3 K1 O1 70.88(5) . 7_575
Cl2 K1 O1 68.11(5) 7_575 7_575
Cl2 K1 O1 147.17(8) . 7_575
O11 K1 O1 141.36(8) . 7_575
O11 K1 O1 53.45(6) 7_575 7_575
Cl3 K1 O1 70.88(5) . .
Cl2 K1 O1 147.17(8) 7_575 .
Cl2 K1 O1 68.11(5) . .
O11 K1 O1 53.45(6) . .
O11 K1 O1 141.36(8) 7_575 .
O1 K1 O1 116.30(11) 7_575 .
Cl4 C40 Cl5 110.8(3) . .
Cl7 C50 Cl6 110.2(3) . .
Cl9 C60 Cl8 112.6(5) . .
Cl11 C70 Cl10 111.9(7) . .
Cl13 C75 Cl12 107.4(13) . .
Cl14 C80 Cl15 105.0(6) . .
Cl16 C85 Cl17 106.1(12) . .
Cl19 C90 Cl18 111.8(12) . .
Cl20 C95 Cl21 109.9(14) . .

loop_
_geom_bond_atom_site_label_1
_geom_bond_atom_site_label_2
_geom_bond_distance
_geom_bond_site_symmetry_2
Co1 N8 2.111(3) .
Co1 O1 2.115(3) .
Co1 N4 2.117(3) .
Co1 O11 2.123(2) .
Co1 Cl2 2.4132(10) .
Co1 Cl1 2.7155(10) .
Co1 Co2 2.9490(7) .
Co2 O11 2.092(2) .
Co2 O1 2.102(2) .
Co2 N18 2.110(3) .
Co2 N14 2.119(3) .
Co2 Cl1 2.5554(10) .
Co2 Cl3 2.6381(5) .
Cl2 K1 2.9823(14) .
Cl3 Co2 2.6381(5) 7_575
Cl3 K1 2.9420(19) .
O1 C1 1.357(4) .
O1 K1 3.135(3) .
C1 C20 1.403(5) .
C1 C2 1.408(5) .
C2 C23 1.391(5) .
C2 C3 1.498(5) .
C3 N4 1.490(5) .
N4 C5 1.483(5) .
C5 C6 1.518(5) .
C6 C7 1.529(5) .
C6 C28 1.536(5) .
C6 C29 1.538(5) .
C7 N8 1.481(5) .
N8 C9 1.487(5) .
C9 C10 1.497(5) .
C10 C30 1.393(5) .
C10 C11 1.414(5) .
C11 O11 1.343(4) .
C11 C12 1.412(5) .
O11 K1 3.077(3) .
C12 C32 1.388(5) .
C12 C13 1.499(5) .
C13 N14 1.491(5) .
N14 C15 1.479(5) .
C15 C16 1.531(6) .
C16 C17 1.517(5) .
C16 C38 1.541(5) .
C16 C37 1.543(6) .
C17 N18 1.483(4) .
N18 C19 1.486(5) .
C19 C20 1.500(5) .
C20 C21 1.388(5) .
C21 C22 1.394(5) .
C22 C23 1.388(5) .
C22 C24 1.529(5) .
C24 C26 1.520(6) .
C24 C27 1.538(6) .
C24 C25 1.542(7) .
C30 C31 1.392(5) .
C31 C32 1.397(5) .
C31 C33 1.536(5) .
C33 C35 1.518(6) .
C33 C36 1.528(7) .
C33 C34 1.528(6) .
K1 Cl2 2.9823(14) 7_575
K1 O11 3.077(3) 7_575
K1 O1 3.135(3) 7_575
C40 Cl4 1.755(4) .
C40 Cl5 1.764(5) .
C50 Cl7 1.759(5) .
C50 Cl6 1.775(5) .
C60 Cl9 1.727(8) .
C60 Cl8 1.779(7) .
C70 Cl11 1.731(10) .
C70 Cl10 1.759(10) .
C75 Cl13 1.746(15) .
C75 Cl12 1.754(15) .
C80 Cl14 1.740(9) .
C80 Cl15 1.754(10) .
C85 Cl16 1.725(16) .
C85 Cl17 1.754(16) .
C90 Cl19 1.715(15) .
C90 Cl18 1.745(15) .
C95 Cl20 1.740(16) .
C95 Cl21 1.741(16) .
